data_4118448
loop_
_publ_author_name
'Kaiwu Dong'
'Zheng Wang'
'Kuiling Ding'

_publ_section_title
;
 Rh(I)-Catalyzed Enantioselective Hydrogenation of \a-Substituted
 Ethenylphosphonic Acids
;
_journal_name_full 'Journal of the American Chemical Society'
_journal_page_first 12474
_journal_page_last 12477
_journal_paper_doi 10.1021/ja305780z
_journal_volume 134
_journal_year 2012
_chemical_absolute_configuration ad
_chemical_formula_sum 'C67 H62 F3 N4 O11 P2 Rh S'
_chemical_formula_weight 1353.12
_chemical_name_systematic
; 
 ? 
;
_space_group_IT_number 1
_symmetry_cell_setting triclinic
_symmetry_space_group_name_Hall 'P 1'
_symmetry_space_group_name_H-M 'P 1'
_atom_sites_solution_hydrogens geom
_atom_sites_solution_primary direct
_atom_sites_solution_secondary difmap
_audit_creation_method SHELXL-97
_cell_angle_alpha 93.279(2)
_cell_angle_beta 101.951(3)
_cell_angle_gamma 97.077(2)
_cell_formula_units_Z 1
_cell_length_a 9.8201(3)
_cell_length_b 9.8553(3)
_cell_length_c 17.5142(6)
_cell_measurement_reflns_used 4974
_cell_measurement_temperature 133(2)
_cell_measurement_theta_max 65.53
_cell_measurement_theta_min 2.59
_cell_volume 1639.67(9)
_computing_cell_refinement 'Bruker SAINT'
_computing_data_collection 'Bruker APEX2'
_computing_data_reduction 'Bruker SAINT'
_computing_molecular_graphics 'Bruker SHELXTL'
_computing_publication_material 'Bruker SHELXTL'
_computing_structure_refinement 'SHELXL-97 (Sheldrick, 2008)'
_computing_structure_solution 'SHELXS-97 (Sheldrick, 2008)'
_diffrn_ambient_temperature 133(2)
_diffrn_measured_fraction_theta_full 0.956
_diffrn_measured_fraction_theta_max 0.956
_diffrn_measurement_device_type 'Bruker APEX-II CCD'
_diffrn_measurement_method '\f and \w scans'
_diffrn_radiation_monochromator graphite
_diffrn_radiation_source 'fine-focus sealed tube'
_diffrn_radiation_type CuK\a
_diffrn_radiation_wavelength 1.54178
_diffrn_reflns_av_R_equivalents 0.0611
_diffrn_reflns_av_sigmaI/netI 0.1190
_diffrn_reflns_limit_h_max 11
_diffrn_reflns_limit_h_min -11
_diffrn_reflns_limit_k_max 11
_diffrn_reflns_limit_k_min -11
_diffrn_reflns_limit_l_max 20
_diffrn_reflns_limit_l_min -20
_diffrn_reflns_number 13656
_diffrn_reflns_theta_full 64.99
_diffrn_reflns_theta_max 64.99
_diffrn_reflns_theta_min 2.59
_exptl_absorpt_coefficient_mu 3.453
_exptl_absorpt_correction_T_max 0.9341
_exptl_absorpt_correction_T_min 0.5451
_exptl_absorpt_correction_type multi-scan
_exptl_absorpt_process_details sadabs
_exptl_crystal_colour orange
_exptl_crystal_density_diffrn 1.370
_exptl_crystal_description plate
_exptl_crystal_F_000 698
_exptl_crystal_size_max 0.20
_exptl_crystal_size_mid 0.10
_exptl_crystal_size_min 0.02
_platon_squeeze_details
;
;
_refine_diff_density_max 2.131
_refine_diff_density_min -1.288
_refine_diff_density_rms 0.174
_refine_ls_abs_structure_details 'Flack H D (1983), Acta Cryst. A39, 876-881'
_refine_ls_abs_structure_Flack 0.489(14)
_refine_ls_extinction_coef 0.0026(7)
_refine_ls_extinction_expression Fc^*^=kFc[1+0.001xFc^2^\l^3^/sin(2\q)]^-1/4^
_refine_ls_extinction_method SHELXL
_refine_ls_goodness_of_fit_ref 0.989
_refine_ls_hydrogen_treatment constr
_refine_ls_matrix_type full
_refine_ls_number_parameters 842
_refine_ls_number_reflns 7519
_refine_ls_number_restraints 259
_refine_ls_restrained_S_all 0.978
_refine_ls_R_factor_all 0.0969
_refine_ls_R_factor_gt 0.0866
_refine_ls_shift/su_max 0.000
_refine_ls_shift/su_mean 0.000
_refine_ls_structure_factor_coef Fsqd
_refine_ls_weighting_details 'calc w=1/[\s^2^(Fo^2^)+(0.1729P)^2^+5.7403P] where P=(Fo^2^+2Fc^2^)/3'
_refine_ls_weighting_scheme calc
_refine_ls_wR_factor_gt 0.2207
_refine_ls_wR_factor_ref 0.2323
_reflns_number_gt 6868
_reflns_number_total 7519
_reflns_threshold_expression >2sigma(I)
_cod_data_source_file ja305780z_si_004.cif
_cod_data_source_block cu_dm11455_0m
_cod_database_code 4118448

loop_
_symmetry_equiv_pos_as_xyz
'x, y, z'

loop_
_atom_site_label
_atom_site_type_symbol
_atom_site_fract_x
_atom_site_fract_y
_atom_site_fract_z
_atom_site_U_iso_or_equiv
_atom_site_adp_type
_atom_site_occupancy
_atom_site_symmetry_multiplicity
_atom_site_calc_flag
_atom_site_refinement_flags
_atom_site_disorder_assembly
_atom_site_disorder_group
Rh1 Rh 1.09357(3) 0.93993(2) 0.02699(2) 0.0202(2) Uani 1 1 d . . .
P1 P 0.9687(3) 0.8651(3) 0.11339(16) 0.0228(6) Uani 1 1 d . . .
P2 P 0.9739(3) 0.7728(3) -0.05841(16) 0.0239(6) Uani 1 1 d . . .
O1 O 0.8086(10) 0.8146(10) 0.0863(5) 0.040(2) Uani 1 1 d . . .
H1A H 0.7949 0.7534 0.0490 0.060 Uiso 1 1 calc R . .
O2 O 0.9718(8) 0.9883(7) 0.1778(4) 0.0211(14) Uani 1 1 d . . .
O3 O 1.0186(9) 0.7397(7) 0.1649(4) 0.0264(16) Uani 1 1 d . . .
O4 O 0.9334(10) 0.6330(10) -0.0283(5) 0.038(2) Uani 1 1 d . . .
H4B H 0.8507 0.6009 -0.0509 0.058 Uiso 1 1 calc R . .
O5 O 1.0644(8) 0.7397(8) -0.1230(4) 0.0250(15) Uani 1 1 d . . .
O6 O 0.8249(8) 0.7989(9) -0.1083(4) 0.0325(18) Uani 1 1 d . . .
O7 O 1.3049(12) 0.9106(11) 0.5188(5) 0.047(2) Uani 1 1 d . . .
O8 O 0.7990(17) 0.899(2) -0.4611(6) 0.096(6) Uani 1 1 d . . .
N1 N 1.1993(14) 0.7709(11) 0.4076(6) 0.044(3) Uani 1 1 d . . .
N2 N 1.2008(13) 0.9954(11) 0.4057(6) 0.032(3) Uani 1 1 d . . .
N3 N 0.9494(14) 0.8542(15) -0.3479(7) 0.043(3) Uani 1 1 d . A .
N4 N 0.7209(14) 0.851(3) -0.3482(8) 0.095(7) Uani 1 1 d D . .
C1 C 0.8957(11) 0.9816(10) 0.2386(6) 0.023(2) Uani 1 1 d . . .
C2 C 0.7548(12) 0.9962(12) 0.2204(6) 0.029(2) Uani 1 1 d . . .
H2A H 0.7085 1.0061 0.1681 0.034 Uiso 1 1 calc R . .
C3 C 0.6826(13) 0.9961(13) 0.2811(7) 0.032(2) Uani 1 1 d . . .
H3A H 0.5857 1.0063 0.2704 0.039 Uiso 1 1 calc R . .
C4 C 0.7519(15) 0.9811(13) 0.3573(6) 0.036(3) Uani 1 1 d . . .
H4A H 0.7017 0.9792 0.3982 0.043 Uiso 1 1 calc R . .
C5 C 0.8927(13) 0.9690(12) 0.3734(6) 0.030(2) Uani 1 1 d . . .
H5A H 0.9403 0.9623 0.4258 0.036 Uiso 1 1 calc R . .
C6 C 0.9662(14) 0.9666(11) 0.3133(6) 0.028(2) Uani 1 1 d . . .
C7 C 1.1188(13) 0.9412(10) 0.3269(6) 0.026(2) Uani 1 1 d . . .
H7A H 1.1638 0.9840 0.2863 0.031 Uiso 1 1 calc R . .
C8 C 1.1373(14) 0.7853(11) 0.3263(7) 0.032(3) Uani 1 1 d . . .
H8A H 1.0424 0.7289 0.3120 0.039 Uiso 1 1 calc R . .
C9 C 1.2240(14) 0.7455(12) 0.2674(7) 0.034(3) Uani 1 1 d . . .
C10 C 1.1624(13) 0.7246(10) 0.1897(7) 0.031(2) Uani 1 1 d . . .
C11 C 1.2360(16) 0.6817(13) 0.1340(8) 0.041(3) Uani 1 1 d . . .
H11A H 1.1899 0.6628 0.0804 0.050 Uiso 1 1 calc R . .
C12 C 1.3777(19) 0.6671(13) 0.1583(10) 0.048(4) Uani 1 1 d . . .
H12A H 1.4278 0.6369 0.1211 0.058 Uiso 1 1 calc R . .
C13 C 1.4485(18) 0.6973(17) 0.2391(11) 0.048(4) Uani 1 1 d . . .
H13A H 1.5457 0.6912 0.2559 0.057 Uiso 1 1 calc R . .
C14 C 1.3681(16) 0.7364(14) 0.2924(10) 0.047(3) Uani 1 1 d . . .
H14A H 1.4119 0.7571 0.3462 0.057 Uiso 1 1 calc R . .
C15 C 1.2409(15) 0.8940(14) 0.4509(7) 0.040(3) Uani 1 1 d . . .
C16 C 1.211(2) 0.6404(15) 0.4406(8) 0.053(4) Uani 1 1 d . . .
H16A H 1.2792 0.6563 0.4914 0.064 Uiso 1 1 calc R . .
H16B H 1.2494 0.5809 0.4054 0.064 Uiso 1 1 calc R . .
C17 C 1.077(2) 0.5651(15) 0.4534(7) 0.052(4) Uani 1 1 d . . .
C18 C 0.952(2) 0.619(2) 0.4405(10) 0.069(5) Uani 1 1 d . . .
H18A H 0.9490 0.7086 0.4239 0.082 Uiso 1 1 calc R . .
C19 C 0.826(3) 0.540(3) 0.4519(11) 0.084(7) Uani 1 1 d . . .
H19A H 0.7404 0.5773 0.4446 0.100 Uiso 1 1 calc R . .
C20 C 0.834(2) 0.411(2) 0.4736(11) 0.070(5) Uani 1 1 d . . .
H20A H 0.7503 0.3567 0.4792 0.084 Uiso 1 1 calc R . .
C21 C 0.954(3) 0.3557(19) 0.4876(11) 0.073(6) Uani 1 1 d . . .
H21A H 0.9556 0.2648 0.5028 0.087 Uiso 1 1 calc R . .
C22 C 1.077(2) 0.4354(17) 0.4791(10) 0.063(4) Uani 1 1 d . . .
H22A H 1.1632 0.3991 0.4915 0.075 Uiso 1 1 calc R . .
C23 C 1.2276(14) 1.1414(13) 0.4278(8) 0.039(3) Uani 1 1 d . . .
H23A H 1.2852 1.1582 0.4818 0.047 Uiso 1 1 calc R . .
H23B H 1.1372 1.1763 0.4274 0.047 Uiso 1 1 calc R . .
C24 C 1.3042(14) 1.2207(13) 0.3725(7) 0.037(3) Uani 1 1 d . . .
C25 C 1.2321(14) 1.2955(14) 0.3195(8) 0.040(3) Uani 1 1 d . . .
H25A H 1.1359 1.3008 0.3187 0.048 Uiso 1 1 calc R . .
C26 C 1.2961(19) 1.3647(15) 0.2661(9) 0.051(4) Uani 1 1 d . . .
H26A H 1.2446 1.4157 0.2287 0.061 Uiso 1 1 calc R . .
C27 C 1.4362(18) 1.3567(15) 0.2694(11) 0.056(4) Uani 1 1 d . . .
H27A H 1.4842 1.4068 0.2358 0.067 Uiso 1 1 calc R . .
C28 C 1.5067(18) 1.2761(17) 0.3214(12) 0.061(5) Uani 1 1 d . . .
H28A H 1.6020 1.2677 0.3214 0.073 Uiso 1 1 calc R . .
C29 C 1.4423(14) 1.2078(16) 0.3730(9) 0.048(3) Uani 1 1 d . . .
H29A H 1.4921 1.1526 0.4087 0.058 Uiso 1 1 calc R . .
C30 C 1.2698(15) 1.0633(12) 0.1282(7) 0.032(3) Uani 1 1 d U . .
H30A H 1.2643 1.0399 0.1824 0.038 Uiso 1 1 calc R . .
C31 C 1.1816(13) 1.1505(11) 0.0974(7) 0.028(3) Uani 1 1 d . . .
H31A H 1.1214 1.1789 0.1333 0.034 Uiso 1 1 calc R . .
C32 C 1.2141(14) 1.2593(11) 0.0436(10) 0.040(3) Uani 1 1 d . . .
H32A H 1.3170 1.2867 0.0534 0.048 Uiso 1 1 calc R . .
H32B H 1.1707 1.3414 0.0553 0.048 Uiso 1 1 calc R . .
C33 C 1.1579(15) 1.2062(14) -0.0437(9) 0.045(3) Uani 1 1 d . . .
H33A H 1.0581 1.2205 -0.0583 0.053 Uiso 1 1 calc R . .
H33B H 1.2098 1.2646 -0.0754 0.053 Uiso 1 1 calc R . .
C34 C 1.1665(14) 1.0590(13) -0.0673(7) 0.033(3) Uani 1 1 d . . .
H34A H 1.1169 1.0255 -0.1222 0.039 Uiso 1 1 calc R . .
C35 C 1.2717(13) 0.9911(13) -0.0364(7) 0.029(3) Uani 1 1 d . . .
H35A H 1.2812 0.9124 -0.0726 0.034 Uiso 1 1 calc R . .
C36 C 1.4106(12) 1.0507(12) 0.0165(9) 0.036(3) Uani 1 1 d . . .
H36A H 1.4336 1.1478 0.0065 0.043 Uiso 1 1 calc R . .
H36B H 1.4854 1.0002 0.0039 0.043 Uiso 1 1 calc R . .
C37 C 1.4077(13) 1.0424(13) 0.1044(8) 0.038(3) Uani 1 1 d . . .
H37A H 1.4310 0.9513 0.1194 0.046 Uiso 1 1 calc R . .
H37B H 1.4829 1.1121 0.1354 0.046 Uiso 1 1 calc R . .
C38 C 1.0203(11) 0.6349(12) -0.1822(6) 0.028(2) Uani 1 1 d . . .
C39 C 1.0367(16) 0.5026(14) -0.1674(8) 0.043(3) Uani 1 1 d . . .
H39A H 1.0703 0.4816 -0.1151 0.051 Uiso 1 1 calc R . .
C40 C 1.005(3) 0.3965(18) -0.2287(10) 0.081(5) Uani 1 1 d U . .
H40A H 1.0221 0.3060 -0.2183 0.097 Uiso 1 1 calc R . .
C41 C 0.947(3) 0.4257(18) -0.3039(11) 0.084(5) Uani 1 1 d U . .
H41A H 0.9210 0.3547 -0.3453 0.101 Uiso 1 1 calc R . .
C42 C 0.928(3) 0.5657(19) -0.3187(11) 0.084(5) Uani 1 1 d U . .
H42A H 0.8914 0.5863 -0.3706 0.101 Uiso 1 1 calc R . .
C43 C 0.9629(15) 0.6712(16) -0.2584(8) 0.043(3) Uani 1 1 d . A .
C44 C 0.9374(13) 0.8158(15) -0.2723(6) 0.037(3) Uani 1 1 d . . .
H44A H 1.0034 0.8809 -0.2314 0.044 Uiso 1 1 calc R A .
C45 C 0.7812(14) 0.834(2) -0.2698(7) 0.057(5) Uani 1 1 d . A .
H45A H 0.7340 0.7463 -0.2551 0.068 Uiso 1 1 calc R . .
C46 C 0.7762(15) 0.9500(16) -0.2088(9) 0.045(3) Uani 1 1 d U . .
C47 C 0.7968(12) 0.9266(15) -0.1302(7) 0.037(3) Uani 1 1 d . A .
C48 C 0.7835(13) 1.0266(15) -0.0720(8) 0.041(3) Uani 1 1 d . . .
H48A H 0.7924 1.0084 -0.0187 0.049 Uiso 1 1 calc R A .
C49 C 0.7561(18) 1.1558(19) -0.0985(11) 0.057(4) Uani 1 1 d . A .
H49A H 0.7489 1.2273 -0.0614 0.068 Uiso 1 1 calc R . .
C50 C 0.740(2) 1.180(2) -0.1730(13) 0.061(5) Uani 1 1 d . . .
H50A H 0.7225 1.2680 -0.1888 0.073 Uiso 1 1 calc R A .
C51 C 0.7498(18) 1.079(3) -0.2273(10) 0.070(6) Uani 1 1 d . A .
H51A H 0.7375 1.0982 -0.2806 0.084 Uiso 1 1 calc R . .
C52 C 0.826(2) 0.881(3) -0.3944(9) 0.077(7) Uani 1 1 d . A .
C53 C 1.0806(15) 0.8726(15) -0.3722(8) 0.042(3) Uani 1 1 d . . .
H53A H 1.0663 0.9064 -0.4250 0.050 Uiso 1 1 calc R A .
H53B H 1.1169 0.7835 -0.3750 0.050 Uiso 1 1 calc R . .
C54 C 1.1832(16) 0.9716(16) -0.3165(9) 0.048(3) Uani 1 1 d . A .
C55 C 1.2959(19) 0.9287(19) -0.2655(12) 0.059(4) Uani 1 1 d . . .
H55A H 1.3090 0.8349 -0.2701 0.071 Uiso 1 1 calc R A .
C56 C 1.393(2) 1.020(2) -0.2064(12) 0.071(6) Uani 1 1 d . A .
H56A H 1.4686 0.9852 -0.1738 0.085 Uiso 1 1 calc R . .
C57 C 1.379(2) 1.144(2) -0.1970(16) 0.083(5) Uani 1 1 d U . .
H57A H 1.4450 1.2047 -0.1590 0.099 Uiso 1 1 calc R A .
C58 C 1.264(3) 1.190(2) -0.2440(18) 0.093(5) Uani 1 1 d U A .
H58A H 1.2502 1.2824 -0.2344 0.111 Uiso 1 1 calc R . .
C59 C 1.172(2) 1.112(2) -0.3022(17) 0.085(5) Uani 1 1 d U . .
H59A H 1.0989 1.1512 -0.3339 0.101 Uiso 1 1 calc R A .
C60 C 0.573(2) 0.789(2) -0.377(2) 0.059(4) Uani 0.50 1 d PDU A 1
H60A H 0.5473 0.8124 -0.4322 0.071 Uiso 0.50 1 calc PR A 1
H60D H 0.5176 0.8399 -0.3476 0.071 Uiso 0.50 1 calc PR A 1
C61 C 0.515(2) 0.6348(17) -0.3783(17) 0.063(4) Uani 0.50 1 d PGDU A 1
C62 C 0.389(2) 0.595(2) -0.3559(18) 0.071(4) Uani 0.50 1 d PGU A 1
H62A H 0.3354 0.6623 -0.3418 0.086 Uiso 0.50 1 calc PR A 1
C63 C 0.342(2) 0.456(2) -0.3541(19) 0.075(5) Uani 0.50 1 d PGU A 1
H63A H 0.2562 0.4292 -0.3388 0.089 Uiso 0.50 1 calc PR A 1
C64 C 0.421(3) 0.3579(17) -0.3748(19) 0.074(4) Uani 0.50 1 d PGU A 1
H64A H 0.3887 0.2633 -0.3735 0.088 Uiso 0.50 1 calc PR A 1
C65 C 0.547(2) 0.398(2) -0.3972(19) 0.073(4) Uani 0.50 1 d PGU A 1
H65A H 0.6003 0.3304 -0.4113 0.087 Uiso 0.50 1 calc PR A 1
C66 C 0.594(2) 0.536(2) -0.3990(18) 0.071(4) Uani 0.50 1 d PGU A 1
H66A H 0.6795 0.5635 -0.4143 0.085 Uiso 0.50 1 calc PR A 1
C60' C 0.584(2) 0.884(2) -0.385(2) 0.063(5) Uani 0.50 1 d PDU A 2
H60B H 0.5832 0.9343 -0.4324 0.075 Uiso 0.50 1 calc PR A 2
H60C H 0.5346 0.9282 -0.3485 0.075 Uiso 0.50 1 calc PR A 2
C61' C 0.545(3) 0.7298(17) -0.4005(16) 0.066(4) Uani 0.50 1 d PGDU A 2
C62' C 0.494(3) 0.646(2) -0.3486(13) 0.068(4) Uani 0.50 1 d PGU A 2
H62B H 0.4805 0.6844 -0.3004 0.082 Uiso 0.50 1 calc PR A 2
C63' C 0.464(3) 0.505(2) -0.3673(14) 0.072(4) Uani 0.50 1 d PGU A 2
H63B H 0.4293 0.4471 -0.3319 0.087 Uiso 0.50 1 calc PR A 2
C64' C 0.484(3) 0.4478(17) -0.4380(16) 0.074(4) Uani 0.50 1 d PGU A 2
H64B H 0.4632 0.3515 -0.4508 0.089 Uiso 0.50 1 calc PR A 2
C65' C 0.535(3) 0.532(2) -0.4899(13) 0.075(5) Uani 0.50 1 d PGU A 2
H65B H 0.5483 0.4931 -0.5381 0.089 Uiso 0.50 1 calc PR A 2
C66' C 0.565(3) 0.673(2) -0.4711(14) 0.077(5) Uani 0.50 1 d PGU A 2
H66B H 0.5994 0.7305 -0.5066 0.093 Uiso 0.50 1 calc PR A 2
C67 C 0.465(3) 0.622(3) 0.9190(19) 0.106(6) Uani 1 1 d U . .
F1 F 0.3578(11) 0.6290(14) 0.9505(7) 0.083(3) Uani 1 1 d U . .
F2 F 0.5196(19) 0.7353(16) 0.9057(13) 0.125(5) Uani 1 1 d U . .
F3 F 0.398(2) 0.553(2) 0.8345(11) 0.131(6) Uani 1 1 d U . .
O9 O 0.6785(12) 0.5008(12) 0.9131(8) 0.061(3) Uani 1 1 d U . .
O10 O 0.4904(12) 0.3987(12) 0.9634(8) 0.066(3) Uani 1 1 d U . .
O11 O 0.6392(14) 0.5912(15) 1.0373(9) 0.072(3) Uani 1 1 d U . .
S1 S 0.5793(4) 0.5102(4) 0.9632(3) 0.0529(9) Uani 1 1 d U . .

loop_
_atom_site_aniso_label
_atom_site_aniso_U_11
_atom_site_aniso_U_22
_atom_site_aniso_U_33
_atom_site_aniso_U_23
_atom_site_aniso_U_13
_atom_site_aniso_U_12
Rh1 0.0144(4) 0.0240(3) 0.0206(4) 0.0035(2) 0.0004(2) 0.0010(2)
P1 0.0189(17) 0.0293(14) 0.0156(13) -0.0003(11) -0.0045(12) 0.0001(12)
P2 0.0132(15) 0.0374(16) 0.0179(12) 0.0006(11) -0.0020(11) 0.0017(12)
O1 0.032(5) 0.057(5) 0.023(4) 0.002(4) -0.005(4) -0.005(4)
O2 0.018(4) 0.032(3) 0.013(3) 0.001(3) 0.000(3) 0.005(3)
O3 0.033(4) 0.027(3) 0.017(3) 0.003(3) 0.000(3) 0.006(3)
O4 0.027(5) 0.054(5) 0.026(4) 0.006(4) -0.003(4) -0.012(4)
O5 0.016(4) 0.036(4) 0.022(3) 0.002(3) 0.002(3) 0.003(3)
O6 0.012(4) 0.065(5) 0.017(3) -0.006(3) -0.002(3) 0.008(4)
O7 0.047(6) 0.064(6) 0.024(4) -0.003(4) -0.015(4) 0.021(5)
O8 0.090(11) 0.196(18) 0.023(6) 0.027(8) 0.011(6) 0.098(12)
N1 0.064(8) 0.040(5) 0.023(5) 0.000(4) -0.012(5) 0.026(5)
N2 0.036(7) 0.038(5) 0.016(5) -0.004(4) -0.013(5) 0.016(5)
N3 0.033(7) 0.072(9) 0.033(6) 0.020(6) 0.012(5) 0.025(6)
N4 0.030(8) 0.23(2) 0.028(6) 0.005(10) -0.002(6) 0.051(11)
C1 0.017(5) 0.031(5) 0.020(5) -0.001(4) 0.002(4) 0.006(4)
C2 0.021(6) 0.046(6) 0.017(5) 0.001(4) -0.001(4) 0.007(5)
C3 0.020(6) 0.047(6) 0.029(6) 0.002(5) 0.003(5) 0.003(5)
C4 0.045(8) 0.049(6) 0.016(5) 0.005(5) 0.007(5) 0.017(6)
C5 0.034(7) 0.042(6) 0.011(5) 0.001(4) 0.001(4) 0.008(5)
C6 0.028(7) 0.027(5) 0.022(5) 0.001(4) -0.008(5) 0.003(5)
C7 0.028(6) 0.024(5) 0.022(5) 0.000(4) -0.005(4) 0.011(4)
C8 0.041(7) 0.026(5) 0.026(6) -0.003(4) -0.003(5) 0.006(5)
C9 0.038(7) 0.033(5) 0.032(6) 0.006(5) 0.004(5) 0.015(5)
C10 0.036(7) 0.020(4) 0.039(6) 0.007(4) 0.006(5) 0.012(4)
C11 0.053(9) 0.037(6) 0.039(7) 0.002(5) 0.013(6) 0.021(6)
C12 0.060(10) 0.032(6) 0.062(9) 0.008(6) 0.024(8) 0.019(6)
C13 0.029(8) 0.048(8) 0.070(11) 0.011(8) 0.010(8) 0.015(7)
C14 0.037(8) 0.044(7) 0.058(9) -0.007(6) 0.002(7) 0.014(6)
C15 0.039(8) 0.048(7) 0.025(6) 0.006(5) -0.014(5) 0.011(6)
C16 0.076(12) 0.049(7) 0.031(6) 0.014(6) -0.011(7) 0.024(7)
C17 0.089(12) 0.052(7) 0.021(6) 0.005(5) 0.013(7) 0.034(8)
C18 0.090(15) 0.073(11) 0.040(8) 0.011(7) -0.005(9) 0.027(10)
C19 0.100(17) 0.125(18) 0.047(10) 0.045(11) 0.034(11) 0.044(14)
C20 0.087(15) 0.077(11) 0.053(9) 0.009(9) 0.033(10) 0.009(10)
C21 0.119(18) 0.060(9) 0.056(10) 0.014(8) 0.042(11) 0.033(11)
C22 0.082(13) 0.053(8) 0.057(10) 0.008(7) 0.008(9) 0.031(9)
C23 0.030(7) 0.045(7) 0.035(6) -0.010(5) -0.007(5) 0.005(5)
C24 0.027(7) 0.038(6) 0.035(6) -0.015(5) -0.011(5) 0.000(5)
C25 0.024(7) 0.044(7) 0.044(7) -0.010(6) -0.005(6) 0.002(5)
C26 0.058(10) 0.049(7) 0.039(7) -0.003(6) 0.000(7) -0.004(7)
C27 0.054(10) 0.043(7) 0.070(10) -0.022(7) 0.033(9) -0.013(7)
C28 0.035(9) 0.056(9) 0.088(13) -0.014(9) 0.021(9) -0.007(7)
C29 0.018(7) 0.065(9) 0.055(8) -0.008(7) -0.004(6) 0.007(6)
C30 0.029(5) 0.032(4) 0.028(4) 0.001(3) -0.003(4) -0.004(4)
C31 0.021(6) 0.023(5) 0.033(6) -0.009(5) -0.001(5) -0.011(4)
C32 0.028(7) 0.014(4) 0.076(10) 0.008(5) 0.004(7) 0.006(4)
C33 0.029(7) 0.050(7) 0.059(8) 0.022(6) 0.010(6) 0.013(6)
C34 0.028(7) 0.047(7) 0.017(5) 0.011(5) 0.000(5) -0.016(5)
C35 0.018(6) 0.044(6) 0.022(6) -0.006(5) 0.012(5) -0.012(5)
C36 0.011(6) 0.036(6) 0.055(8) -0.007(5) 0.003(6) -0.004(4)
C37 0.018(6) 0.043(6) 0.045(7) 0.008(5) -0.010(5) -0.001(5)
C38 0.013(5) 0.044(6) 0.023(5) -0.003(4) 0.001(4) -0.003(4)
C39 0.051(9) 0.047(7) 0.027(6) -0.009(5) 0.007(6) 0.001(6)
C40 0.148(13) 0.046(6) 0.041(6) -0.008(5) 0.027(7) -0.021(7)
C41 0.150(13) 0.052(6) 0.041(5) -0.009(5) 0.025(7) -0.023(7)
C42 0.150(14) 0.053(6) 0.038(6) -0.009(5) 0.019(7) -0.026(7)
C43 0.032(7) 0.054(8) 0.033(7) -0.003(6) 0.002(6) -0.018(6)
C44 0.017(6) 0.076(9) 0.011(5) -0.005(5) -0.005(4) -0.001(6)
C45 0.014(7) 0.135(15) 0.017(6) -0.013(7) -0.003(5) 0.012(7)
C46 0.034(5) 0.059(5) 0.041(5) 0.004(4) 0.008(4) 0.009(4)
C47 0.009(6) 0.070(8) 0.029(6) -0.003(6) -0.006(5) 0.011(5)
C48 0.023(7) 0.063(8) 0.035(6) -0.008(6) 0.001(5) 0.014(6)
C49 0.039(9) 0.063(9) 0.064(10) 0.005(8) -0.006(8) 0.019(7)
C50 0.032(10) 0.071(12) 0.079(13) 0.031(10) 0.002(9) 0.012(8)
C51 0.036(9) 0.143(18) 0.045(8) 0.038(10) 0.018(7) 0.037(10)
C52 0.048(10) 0.17(2) 0.026(7) 0.011(10) 0.006(7) 0.063(12)
C53 0.035(8) 0.058(8) 0.039(7) 0.007(6) 0.021(6) 0.011(6)
C54 0.033(8) 0.062(8) 0.053(8) -0.005(7) 0.018(7) 0.011(6)
C55 0.044(10) 0.065(10) 0.069(11) 0.004(8) 0.021(9) -0.004(8)
C56 0.046(10) 0.092(13) 0.071(11) -0.002(10) 0.026(9) -0.023(9)
C57 0.061(9) 0.081(10) 0.109(13) -0.024(9) 0.039(9) 0.004(8)
C58 0.072(9) 0.078(9) 0.127(12) -0.020(8) 0.024(9) 0.013(7)
C59 0.063(10) 0.070(9) 0.122(13) -0.008(9) 0.021(10) 0.020(8)
C60 0.033(7) 0.070(8) 0.075(9) -0.013(8) 0.017(7) 0.006(7)
C61 0.038(6) 0.072(7) 0.079(9) -0.013(7) 0.018(6) 0.002(6)
C62 0.045(7) 0.079(8) 0.086(9) -0.010(8) 0.015(7) 0.001(7)
C63 0.048(8) 0.080(9) 0.091(10) -0.007(8) 0.014(8) -0.001(7)
C64 0.053(8) 0.076(8) 0.087(9) -0.012(8) 0.013(7) 0.002(7)
C65 0.051(8) 0.075(8) 0.088(9) -0.014(8) 0.014(7) 0.003(7)
C66 0.046(7) 0.075(8) 0.087(9) -0.015(7) 0.015(7) 0.003(6)
C60' 0.035(8) 0.076(10) 0.075(10) -0.010(9) 0.014(8) 0.005(9)
C61' 0.038(7) 0.077(8) 0.080(9) -0.011(7) 0.014(7) 0.006(7)
C62' 0.041(7) 0.074(8) 0.084(9) -0.013(7) 0.011(7) 0.001(6)
C63' 0.048(6) 0.077(7) 0.088(8) -0.011(7) 0.014(6) 0.001(6)
C64' 0.051(7) 0.077(8) 0.089(9) -0.014(7) 0.011(7) 0.002(6)
C65' 0.051(8) 0.081(9) 0.086(10) -0.013(8) 0.011(8) 0.004(7)
C66' 0.054(9) 0.086(10) 0.086(10) -0.009(9) 0.008(9) 0.006(9)
C67 0.091(11) 0.110(11) 0.109(11) 0.014(10) 0.003(10) 0.020(10)
F1 0.046(6) 0.128(9) 0.087(7) 0.007(7) 0.021(5) 0.050(6)
F2 0.105(11) 0.085(8) 0.177(14) 0.022(10) 0.008(11) 0.022(8)
F3 0.129(13) 0.152(13) 0.101(10) 0.018(10) -0.018(10) 0.048(11)
O9 0.037(6) 0.061(6) 0.082(7) 0.001(5) 0.010(6) -0.001(5)
O10 0.034(6) 0.067(6) 0.092(8) -0.030(6) 0.036(6) -0.026(5)
O11 0.051(7) 0.080(7) 0.083(8) -0.007(6) 0.015(6) 0.007(6)
S1 0.038(2) 0.0454(17) 0.073(2) -0.0023(16) 0.0115(18) 0.0006(15)

loop_
_atom_type_symbol
_atom_type_description
_atom_type_scat_dispersion_real
_atom_type_scat_dispersion_imag
_atom_type_scat_source
C C 0.0181 0.0091 'International Tables Vol C Tables 4.2.6.8 and 6.1.1.4'
H H 0.0000 0.0000 'International Tables Vol C Tables 4.2.6.8 and 6.1.1.4'
N N 0.0311 0.0180 'International Tables Vol C Tables 4.2.6.8 and 6.1.1.4'
O O 0.0492 0.0322 'International Tables Vol C Tables 4.2.6.8 and 6.1.1.4'
P P 0.2955 0.4335 'International Tables Vol C Tables 4.2.6.8 and 6.1.1.4'
Rh Rh 0.0927 3.6045 'International Tables Vol C Tables 4.2.6.8 and 6.1.1.4'
S S 0.3331 0.5567 'International Tables Vol C Tables 4.2.6.8 and 6.1.1.4'
F F 0.0727 0.0534 'International Tables Vol C Tables 4.2.6.8 and 6.1.1.4'

loop_
_geom_angle_atom_site_label_1
_geom_angle_atom_site_label_2
_geom_angle_atom_site_label_3
_geom_angle
P2 Rh1 P1 88.78(10)
P2 Rh1 C34 92.6(3)
P1 Rh1 C34 161.9(4)
P2 Rh1 C35 96.7(3)
P1 Rh1 C35 163.1(4)
C34 Rh1 C35 34.2(5)
P2 Rh1 C31 165.1(3)
P1 Rh1 C31 94.6(3)
C34 Rh1 C31 79.7(4)
C35 Rh1 C31 84.2(4)
P2 Rh1 C30 161.2(3)
P1 Rh1 C30 91.3(3)
C34 Rh1 C30 93.1(4)
C35 Rh1 C30 78.4(4)
C31 Rh1 C30 33.5(5)
O1 P1 O2 101.9(5)
O1 P1 O3 100.4(5)
O2 P1 O3 104.1(4)
O1 P1 Rh1 120.3(4)
O2 P1 Rh1 109.2(3)
O3 P1 Rh1 118.7(3)
O4 P2 O6 100.7(5)
O4 P2 O5 104.8(5)
O6 P2 O5 104.9(4)
O4 P2 Rh1 118.3(4)
O6 P2 Rh1 117.3(3)
O5 P2 Rh1 109.4(3)
P1 O1 H1A 109.5
C1 O2 P1 125.1(6)
C10 O3 P1 121.8(7)
P2 O4 H4B 109.5
C38 O5 P2 123.1(7)
C47 O6 P2 123.0(8)
C15 N1 C16 123.1(11)
C15 N1 C8 112.7(10)
C16 N1 C8 124.1(11)
C15 N2 C23 127.2(11)
C15 N2 C7 112.2(10)
C23 N2 C7 120.6(10)
C52 N3 C44 114.7(12)
C52 N3 C53 122.2(13)
C44 N3 C53 123.0(12)
C45 N4 C60' 131.8(18)
C45 N4 C52 112.3(12)
C60' N4 C52 113.0(19)
C45 N4 C60 116(2)
C60' N4 C60 38.1(14)
C52 N4 C60 126.9(19)
C6 C1 C2 122.8(10)
C6 C1 O2 118.8(10)
C2 C1 O2 118.3(9)
C1 C2 C3 118.0(10)
C1 C2 H2A 121.0
C3 C2 H2A 121.0
C4 C3 C2 120.3(11)
C4 C3 H3A 119.9
C2 C3 H3A 119.9
C5 C4 C3 120.1(10)
C5 C4 H4A 119.9
C3 C4 H4A 119.9
C4 C5 C6 120.4(10)
C4 C5 H5A 119.8
C6 C5 H5A 119.8
C1 C6 C5 118.4(11)
C1 C6 C7 119.1(10)
C5 C6 C7 122.5(10)
N2 C7 C6 112.8(9)
N2 C7 C8 101.9(9)
C6 C7 C8 113.7(10)
N2 C7 H7A 109.4
C6 C7 H7A 109.4
C8 C7 H7A 109.4
N1 C8 C9 115.3(11)
N1 C8 C7 102.8(8)
C9 C8 C7 111.7(9)
N1 C8 H8A 108.9
C9 C8 H8A 108.9
C7 C8 H8A 108.9
C10 C9 C14 119.8(12)
C10 C9 C8 119.6(11)
C14 C9 C8 120.6(12)
C9 C10 C11 121.6(12)
C9 C10 O3 119.3(10)
C11 C10 O3 119.1(11)
C12 C11 C10 119.1(13)
C12 C11 H11A 120.4
C10 C11 H11A 120.4
C11 C12 C13 120.6(13)
C11 C12 H12A 119.7
C13 C12 H12A 119.7
C14 C13 C12 117.5(15)
C14 C13 H13A 121.3
C12 C13 H13A 121.3
C9 C14 C13 121.1(15)
C9 C14 H14A 119.4
C13 C14 H14A 119.4
O7 C15 N2 125.4(13)
O7 C15 N1 125.6(13)
N2 C15 N1 108.9(11)
N1 C16 C17 115.6(14)
N1 C16 H16A 108.4
C17 C16 H16A 108.4
N1 C16 H16B 108.4
C17 C16 H16B 108.4
H16A C16 H16B 107.4
C18 C17 C22 117.6(18)
C18 C17 C16 123.1(15)
C22 C17 C16 119.3(15)
C17 C18 C19 120.6(18)
C17 C18 H18A 119.7
C19 C18 H18A 119.7
C20 C19 C18 118(2)
C20 C19 H19A 121.0
C18 C19 H19A 121.0
C21 C20 C19 123(2)
C21 C20 H20A 118.4
C19 C20 H20A 118.4
C20 C21 C22 118.2(17)
C20 C21 H21A 120.9
C22 C21 H21A 120.9
C17 C22 C21 122.3(18)
C17 C22 H22A 118.8
C21 C22 H22A 118.8
N2 C23 C24 112.4(10)
N2 C23 H23A 109.1
C24 C23 H23A 109.1
N2 C23 H23B 109.1
C24 C23 H23B 109.1
H23A C23 H23B 107.9
C25 C24 C29 120.3(14)
C25 C24 C23 119.5(12)
C29 C24 C23 120.0(13)
C24 C25 C26 121.4(14)
C24 C25 H25A 119.3
C26 C25 H25A 119.3
C27 C26 C25 118.0(16)
C27 C26 H26A 121.0
C25 C26 H26A 121.0
C28 C27 C26 120.0(15)
C28 C27 H27A 120.0
C26 C27 H27A 120.0
C29 C28 C27 121.4(15)
C29 C28 H28A 119.3
C27 C28 H28A 119.3
C28 C29 C24 118.8(16)
C28 C29 H29A 120.6
C24 C29 H29A 120.6
C31 C30 C37 125.5(11)
C31 C30 Rh1 71.7(7)
C37 C30 Rh1 104.4(8)
C31 C30 H30A 115.1
C37 C30 H30A 115.1
Rh1 C30 H30A 115.1
C30 C31 C32 125.2(11)
C30 C31 Rh1 74.9(7)
C32 C31 Rh1 111.1(8)
C30 C31 H31A 113.1
C32 C31 H31A 113.1
Rh1 C31 H31A 113.1
C31 C32 C33 111.4(10)
C31 C32 H32A 109.4
C33 C32 H32A 109.4
C31 C32 H32B 109.4
C33 C32 H32B 109.4
H32A C32 H32B 108.0
C34 C33 C32 117.9(11)
C34 C33 H33A 107.8
C32 C33 H33A 107.8
C34 C33 H33B 107.8
C32 C33 H33B 107.8
H33A C33 H33B 107.2
C35 C34 C33 124.4(12)
C35 C34 Rh1 73.6(7)
C33 C34 Rh1 104.7(8)
C35 C34 H34A 115.1
C33 C34 H34A 115.1
Rh1 C34 H34A 115.1
C34 C35 C36 127.2(12)
C34 C35 Rh1 72.2(7)
C36 C35 Rh1 114.6(8)
C34 C35 H35A 112.1
C36 C35 H35A 112.1
Rh1 C35 H35A 112.1
C35 C36 C37 112.0(9)
C35 C36 H36A 109.2
C37 C36 H36A 109.2
C35 C36 H36B 109.2
C37 C36 H36B 109.2
H36A C36 H36B 107.9
C30 C37 C36 116.7(10)
C30 C37 H37A 108.1
C36 C37 H37A 108.1
C30 C37 H37B 108.1
C36 C37 H37B 108.1
H37A C37 H37B 107.3
C39 C38 O5 120.4(10)
C39 C38 C43 122.0(11)
O5 C38 C43 117.5(11)
C38 C39 C40 120.9(14)
C38 C39 H39A 119.5
C40 C39 H39A 119.5
C41 C40 C39 119.4(18)
C41 C40 H40A 120.3
C39 C40 H40A 120.3
C40 C41 C42 119.1(15)
C40 C41 H41A 120.4
C42 C41 H41A 120.4
C43 C42 C41 121.5(18)
C43 C42 H42A 119.3
C41 C42 H42A 119.3
C42 C43 C38 116.9(15)
C42 C43 C44 122.0(15)
C38 C43 C44 121.1(11)
N3 C44 C43 114.2(11)
N3 C44 C45 103.3(11)
C43 C44 C45 110.4(12)
N3 C44 H44A 109.6
C43 C44 H44A 109.6
C45 C44 H44A 109.6
N4 C45 C46 116.5(17)
N4 C45 C44 103.2(10)
C46 C45 C44 111.1(12)
N4 C45 H45A 108.6
C46 C45 H45A 108.6
C44 C45 H45A 108.6
C51 C46 C47 116.5(14)
C51 C46 C45 123.5(15)
C47 C46 C45 119.9(14)
O6 C47 C46 118.8(12)
O6 C47 C48 118.6(11)
C46 C47 C48 122.4(14)
C47 C48 C49 115.6(14)
C47 C48 H48A 122.2
C49 C48 H48A 122.2
C50 C49 C48 122.2(18)
C50 C49 H49A 118.9
C48 C49 H49A 118.9
C49 C50 C51 119.9(19)
C49 C50 H50A 120.1
C51 C50 H50A 120.1
C50 C51 C46 123.2(16)
C50 C51 H51A 118.4
C46 C51 H51A 118.4
O8 C52 N3 130.5(15)
O8 C52 N4 123.5(17)
N3 C52 N4 104.5(13)
N3 C53 C54 110.2(11)
N3 C53 H53A 109.6
C54 C53 H53A 109.6
N3 C53 H53B 109.6
C54 C53 H53B 109.6
H53A C53 H53B 108.1
C55 C54 C59 113.2(18)
C55 C54 C53 121.0(14)
C59 C54 C53 125.4(17)
C54 C55 C56 123.0(18)
C54 C55 H55A 118.5
C56 C55 H55A 118.5
C57 C56 C55 121(2)
C57 C56 H56A 119.5
C55 C56 H56A 119.5
C56 C57 C58 118(2)
C56 C57 H57A 121.0
C58 C57 H57A 121.0
C59 C58 C57 124(2)
C59 C58 H58A 117.9
C57 C58 H58A 117.9
C58 C59 C54 120(2)
C58 C59 H59A 119.8
C54 C59 H59A 119.8
N4 C60 C61 126(3)
N4 C60 H60A 105.8
C61 C60 H60A 105.8
N4 C60 H60D 105.8
C61 C60 H60D 105.8
H60A C60 H60D 106.2
C62 C61 C66 120.0
C62 C61 C60 121.1(17)
C66 C61 C60 118.8(17)
C61 C62 C63 120.0
C61 C62 H62A 120.0
C63 C62 H62A 120.0
C64 C63 C62 120.0
C64 C63 H63A 120.0
C62 C63 H63A 120.0
C65 C64 C63 120.0
C65 C64 H64A 120.0
C63 C64 H64A 120.0
C64 C65 C66 120.0
C64 C65 H65A 120.0
C66 C65 H65A 120.0
C65 C66 C61 120.0
C65 C66 H66A 120.0
C61 C66 H66A 120.0
N4 C60' C61' 84.3(19)
N4 C60' H60B 114.6
C61' C60' H60B 114.6
N4 C60' H60C 114.6
C61' C60' H60C 114.6
H60B C60' H60C 111.7
C62' C61' C66' 120.0
C62' C61' C60' 124(2)
C66' C61' C60' 116(2)
C63' C62' C61' 120.0
C63' C62' H62B 120.0
C61' C62' H62B 120.0
C62' C63' C64' 120.0
C62' C63' H63B 120.0
C64' C63' H63B 120.0
C65' C64' C63' 120.0
C65' C64' H64B 120.0
C63' C64' H64B 120.0
C64' C65' C66' 120.0
C64' C65' H65B 120.0
C66' C65' H65B 120.0
C65' C66' C61' 120.0
C65' C66' H66B 120.0
C61' C66' H66B 120.0
F2 C67 F1 113(3)
F2 C67 F3 102(3)
F1 C67 F3 104(2)
F2 C67 S1 117(2)
F1 C67 S1 114(2)
F3 C67 S1 105.7(19)
O10 S1 O9 116.2(7)
O10 S1 O11 118.3(9)
O9 S1 O11 113.4(8)
O10 S1 C67 101.2(13)
O9 S1 C67 105.0(12)
O11 S1 C67 99.2(12)

loop_
_geom_bond_atom_site_label_1
_geom_bond_atom_site_label_2
_geom_bond_distance
Rh1 P2 2.201(3)
Rh1 P1 2.238(3)
Rh1 C34 2.263(10)
Rh1 C35 2.280(10)
Rh1 C31 2.323(10)
Rh1 C30 2.362(12)
P1 O1 1.555(10)
P1 O2 1.602(7)
P1 O3 1.635(8)
P2 O4 1.539(9)
P2 O6 1.599(8)
P2 O5 1.619(7)
O1 H1A 0.8400
O2 C1 1.423(12)
O3 C10 1.418(15)
O4 H4B 0.8400
O5 C38 1.382(13)
O6 C47 1.380(17)
O7 C15 1.216(16)
O8 C52 1.17(2)
N1 C15 1.364(18)
N1 C16 1.447(17)
N1 C8 1.450(16)
N2 C15 1.356(17)
N2 C23 1.446(17)
N2 C7 1.479(15)
N3 C52 1.38(2)
N3 C44 1.421(17)
N3 C53 1.432(16)
N4 C45 1.406(19)
N4 C60' 1.447(19)
N4 C52 1.45(2)
N4 C60 1.476(18)
C1 C6 1.372(16)
C1 C2 1.382(16)
C2 C3 1.394(16)
C2 H2A 0.9500
C3 C4 1.392(18)
C3 H3A 0.9500
C4 C5 1.375(18)
C4 H4A 0.9500
C5 C6 1.394(17)
C5 H5A 0.9500
C6 C7 1.522(17)
C7 C8 1.568(14)
C7 H7A 1.0000
C8 C9 1.531(16)
C8 H8A 1.0000
C9 C10 1.362(18)
C9 C14 1.41(2)
C10 C11 1.405(17)
C11 C12 1.40(2)
C11 H11A 0.9500
C12 C13 1.44(3)
C12 H12A 0.9500
C13 C14 1.41(2)
C13 H13A 0.9500
C14 H14A 0.9500
C16 C17 1.49(3)
C16 H16A 0.9900
C16 H16B 0.9900
C17 C18 1.38(3)
C17 C22 1.38(2)
C18 C19 1.43(3)
C18 H18A 0.9500
C19 C20 1.36(3)
C19 H19A 0.9500
C20 C21 1.34(3)
C20 H20A 0.9500
C21 C22 1.39(3)
C21 H21A 0.9500
C22 H22A 0.9500
C23 C24 1.54(2)
C23 H23A 0.9900
C23 H23B 0.9900
C24 C25 1.36(2)
C24 C29 1.375(19)
C25 C26 1.39(2)
C25 H25A 0.9500
C26 C27 1.38(2)
C26 H26A 0.9500
C27 C28 1.38(3)
C27 H27A 0.9500
C28 C29 1.37(2)
C28 H28A 0.9500
C29 H29A 0.9500
C30 C31 1.350(19)
C30 C37 1.530(18)
C30 H30A 1.0000
C31 C32 1.515(18)
C31 H31A 1.0000
C32 C33 1.55(2)
C32 H32A 0.9900
C32 H32B 0.9900
C33 C34 1.50(2)
C33 H33A 0.9900
C33 H33B 0.9900
C34 C35 1.34(2)
C34 H34A 1.0000
C35 C36 1.510(18)
C35 H35A 1.0000
C36 C37 1.55(2)
C36 H36A 0.9900
C36 H36B 0.9900
C37 H37A 0.9900
C37 H37B 0.9900
C38 C39 1.366(19)
C38 C43 1.422(19)
C39 C40 1.41(2)
C39 H39A 0.9500
C40 C41 1.38(3)
C40 H40A 0.9500
C41 C42 1.45(3)
C41 H41A 0.9500
C42 C43 1.40(2)
C42 H42A 0.9500
C43 C44 1.50(2)
C44 C45 1.574(17)
C44 H44A 1.0000
C45 C46 1.53(2)
C45 H45A 1.0000
C46 C51 1.37(3)
C46 C47 1.39(2)
C47 C48 1.413(18)
C48 C49 1.42(2)
C48 H48A 0.9500
C49 C50 1.32(3)
C49 H49A 0.9500
C50 C51 1.37(3)
C50 H50A 0.9500
C51 H51A 0.9500
C53 C54 1.47(2)
C53 H53A 0.9900
C53 H53B 0.9900
C54 C55 1.40(3)
C54 C59 1.41(3)
C55 C56 1.43(3)
C55 H55A 0.9500
C56 C57 1.25(3)
C56 H56A 0.9500
C57 C58 1.39(4)
C57 H57A 0.9500
C58 C59 1.34(4)
C58 H58A 0.9500
C59 H59A 0.9500
C60 C61 1.553(19)
C60 H60A 0.9900
C60 H60D 0.9900
C61 C62 1.3900
C61 C66 1.3900
C62 C63 1.3900
C62 H62A 0.9500
C63 C64 1.3900
C63 H63A 0.9500
C64 C65 1.3900
C64 H64A 0.9500
C65 C66 1.3900
C65 H65A 0.9500
C66 H66A 0.9500
C60' C61' 1.521(19)
C60' H60B 0.9900
C60' H60C 0.9900
C61' C62' 1.3900
C61' C66' 1.3900
C62' C63' 1.3900
C62' H62B 0.9500
C63' C64' 1.3900
C63' H63B 0.9500
C64' C65' 1.3900
C64' H64B 0.9500
C65' C66' 1.3900
C65' H65B 0.9500
C66' H66B 0.9500
C67 F2 1.24(3)
C67 F1 1.29(3)
C67 F3 1.56(4)
C67 S1 1.76(3)
O9 S1 1.447(12)
O10 S1 1.317(10)
O11 S1 1.454(15)

loop_
_geom_hbond_atom_site_label_D
_geom_hbond_atom_site_label_H
_geom_hbond_atom_site_label_A
_geom_hbond_distance_DH
_geom_hbond_distance_HA
_geom_hbond_distance_DA
_geom_hbond_angle_DHA
_geom_hbond_site_symmetry_A
O1 H1A O11 0.84 2.04 2.577(16) 121.1 1_554
O1 H1A O4 0.84 2.46 3.143(13) 138.6 .
O4 H4B O9 0.84 1.82 2.644(14) 167.7 1_554

loop_
_platon_squeeze_void_nr
_platon_squeeze_void_average_x
_platon_squeeze_void_average_y
_platon_squeeze_void_average_z
_platon_squeeze_void_volume
_platon_squeeze_void_count_electrons
_platon_squeeze_void_content
1 -0.184 0.399 0.180 157 54 ' '
2 0.526 0.625 0.428 20 4 ' '
3 0.641 0.107 0.545 43 9 ' '
